data_2101841
loop_
_publ_author_name
'Ferguson, George'

_publ_section_title
;
 Crystal Engineering Using Trisphenols. Three-Dimensional
 Hydrogen-Bonding Networks in 1,1,1-Tris(4-hydroxyphenyl)ethane, its
 Hydrated Adduct with 1,4-Diazabicyclo[2.2.2]octane (1/1/1) and its
 Adduct with Piperazine (4/3)
;
_journal_issue 3
_journal_name_full 'Acta Crystallographica Section B'
_journal_page_first 534
_journal_page_last 543
_journal_paper_doi 10.1107/S010876819601405X
_journal_volume 53
_journal_year 1997
_chemical_formula_moiety 'C20 H18 O3 '
_chemical_formula_sum 'C20 H18 O3'
_chemical_formula_weight 306.34
_chemical_name_systematic ?
_space_group_IT_number 9
_symmetry_cell_setting monoclinic
_symmetry_space_group_name_Hall 'I -2ya'
_symmetry_space_group_name_H-M 'I 1 a 1'
_cell_angle_alpha 90.00
_cell_angle_beta 101.668(9)
_cell_angle_gamma 90.00
_cell_formula_units_Z 4
_cell_length_a 7.9781(10)
_cell_length_b 18.558(3)
_cell_length_c 11.1995(13)
_cell_measurement_reflns_used 25
_cell_measurement_temperature 294.0(10)
_cell_measurement_theta_max 17.43
_cell_measurement_theta_min 10.22
_cell_volume 1623.9(4)
_computing_cell_refinement 'SET4 and CELDIM (Enraf-Nonius, 1992)'
_computing_data_collection 'CAD4 (Enraf-Nonius, 1992)'
_computing_data_reduction 'DATRD2 in NRCVAX94 (Gabe, Le Page, Charland, Lee & White, 1989)'
_computing_molecular_graphics 'NRCVAX94, PLATON (Spek, 1995a) and PLUTON (Spek 1995b)'
_computing_publication_material 'NRCVAX94, SHELXL93  and WordPerfect macro PREPCIF'
_computing_structure_refinement 'NRCVAX94 and SHELXL93 (Sheldrick, 1993)'
_computing_structure_solution 'SHELXS86 (Sheldrick, 1986)'
_diffrn_ambient_temperature 294.0(10)
_diffrn_measurement_device 'Enraf-Nonius CAD-4'
_diffrn_measurement_method \q/2\q
_diffrn_radiation_monochromator graphite
_diffrn_radiation_source 'X-ray tube'
_diffrn_radiation_type 'Molybdenum K\a'
_diffrn_radiation_wavelength 0.7107
_diffrn_reflns_av_R_equivalents 0.030
_diffrn_reflns_av_sigmaI/netI 0.0785
_diffrn_reflns_limit_h_max 9
_diffrn_reflns_limit_h_min 0
_diffrn_reflns_limit_k_max 22
_diffrn_reflns_limit_k_min -21
_diffrn_reflns_limit_l_max 12
_diffrn_reflns_limit_l_min -13
_diffrn_reflns_number 2786
_diffrn_reflns_theta_max 25
_diffrn_reflns_theta_min 2
_diffrn_standards_decay_% 'no decay, variation 1.2'
_diffrn_standards_interval_time 120
_diffrn_standards_number 3
_exptl_absorpt_coefficient_mu 0.083
_exptl_absorpt_correction_T_max 1.0
_exptl_absorpt_correction_T_min 1.0
_exptl_absorpt_correction_type none
_exptl_crystal_colour colorless
_exptl_crystal_density_diffrn 1.253
_exptl_crystal_density_meas ?
_exptl_crystal_description plate
_exptl_crystal_F_000 648
_exptl_crystal_size_max 0.43
_exptl_crystal_size_mid 0.35
_exptl_crystal_size_min 0.07
_refine_diff_density_max 0.166
_refine_diff_density_min -0.148
_refine_ls_abs_structure_details 'Flack H D (1983), Acta Cryst. A39, 876-881'
_refine_ls_abs_structure_Flack -1.(2)
_refine_ls_extinction_coef 0.0112(14)
_refine_ls_extinction_method SHELXL
_refine_ls_goodness_of_fit_all 0.968
_refine_ls_goodness_of_fit_obs 1.136
_refine_ls_hydrogen_treatment 'riding (C-H 0.93 to 0.96, O-H 0.82\%A)'
_refine_ls_matrix_type full
_refine_ls_number_parameters 212
_refine_ls_number_reflns 1499
_refine_ls_number_restraints 2
_refine_ls_restrained_S_all 0.967
_refine_ls_restrained_S_obs 1.135
_refine_ls_R_factor_all 0.0951
_refine_ls_R_factor_obs 0.0447
_refine_ls_shift/esd_max 0.002
_refine_ls_shift/esd_mean 0.000
_refine_ls_structure_factor_coef Fsqd
_refine_ls_weighting_details 'w=1/[\s^2^(Fo^2^)+(0.0399P)^2^] where P=(Fo^2^+2Fc^2^)/3'
_refine_ls_weighting_scheme calc
_refine_ls_wR_factor_all 0.0917
_refine_ls_wR_factor_obs 0.0800
_reflns_number_observed 919
_reflns_number_total 1499
_reflns_observed_criterion >2\s(I)
_cod_data_source_file ab0362.cif
_cod_data_source_block 1
_cod_depositor_comments
;
The following automatic conversions were performed:

'_refine_ls_weighting_scheme' value 'calc
w=1/[\s^2^(Fo^2^)+(0.0399P)^2^] where P=(Fo^2^+2Fc^2^)/3' was changed
to 'calc'. New tag '_refine_ls_weighting_details' was created. The
value of the new tag was set to 'w=1/[\s^2^(Fo^2^)+(0.0399P)^2^]
where P=(Fo^2^+2Fc^2^)/3'.

Automatic conversion script
Id: cif_fix_values 3143 2015-03-26 13:38:13Z robertas 
;
_cod_original_sg_symbol_H-M 'I a'
_cod_database_code 2101841
_cod_database_fobs_code 2101841

loop_
_symmetry_equiv_pos_as_xyz
'x, y, z'
'x+1/2, -y, z'
'x+1/2, y+1/2, z+1/2'
'x, -y+1/2, z+1/2'

loop_
_atom_site_aniso_label
_atom_site_aniso_U_11
_atom_site_aniso_U_22
_atom_site_aniso_U_33
_atom_site_aniso_U_12
_atom_site_aniso_U_13
_atom_site_aniso_U_23
O1 0.056(2) 0.084(3) 0.054(2) -0.014(2) 0.031(2) -0.014(2)
O2 0.059(3) 0.054(2) 0.065(2) 0.019(2) 0.033(2) 0.008(2)
O3 0.071(3) 0.055(2) 0.043(2) 0.002(2) 0.011(2) 0.007(2)
C1 0.036(3) 0.047(3) 0.043(3) 0.003(3) 0.015(2) 0.002(2)
C2 0.037(3) 0.062(3) 0.050(3) 0.000(3) 0.015(3) 0.004(3)
C11 0.039(3) 0.035(3) 0.037(3) 0.001(2) 0.009(2) 0.002(2)
C12 0.042(3) 0.056(3) 0.043(3) -0.006(3) 0.013(3) -0.005(3)
C13 0.041(3) 0.071(4) 0.031(3) -0.006(3) 0.011(2) -0.013(2)
C14 0.040(3) 0.053(3) 0.047(3) 0.004(3) 0.021(3) 0.007(3)
C15 0.039(3) 0.061(3) 0.047(3) -0.008(3) 0.012(3) -0.008(3)
C16 0.044(3) 0.053(3) 0.047(3) -0.003(3) 0.018(3) -0.016(2)
C21 0.040(3) 0.047(3) 0.035(3) 0.006(2) 0.017(2) 0.001(2)
C22 0.068(4) 0.040(3) 0.062(3) 0.012(3) 0.039(3) 0.015(3)
C23 0.052(3) 0.057(4) 0.056(3) 0.013(3) 0.035(3) 0.007(3)
C24 0.048(3) 0.036(3) 0.047(3) 0.015(3) 0.015(3) 0.002(2)
C25 0.055(4) 0.049(3) 0.050(3) 0.016(3) 0.022(3) 0.015(3)
C26 0.052(4) 0.049(3) 0.042(3) 0.005(3) 0.018(3) 0.011(3)
C31 0.035(3) 0.033(3) 0.048(3) -0.001(2) 0.015(2) -0.001(2)
C32 0.039(3) 0.041(3) 0.039(3) -0.002(2) 0.015(2) -0.006(2)
C33 0.045(3) 0.041(3) 0.046(3) 0.000(3) 0.013(3) 0.005(3)
C34 0.041(3) 0.050(3) 0.034(3) 0.015(3) 0.017(2) 0.009(2)
C35 0.057(4) 0.046(3) 0.044(3) -0.010(3) 0.011(3) -0.004(2)
C36 0.058(4) 0.033(3) 0.048(3) -0.004(3) 0.016(3) 0.002(3)

loop_
_atom_site_label
_atom_site_fract_x
_atom_site_fract_y
_atom_site_fract_z
_atom_site_U_iso_or_equiv
_atom_site_thermal_displace_type
_atom_site_calc_flag
_atom_site_refinement_flags
_atom_site_occupancy
_atom_site_type_symbol
O1 -0.4520(5) 0.3902(2) 0.3383(3) 0.0618(10) Uani d . 1 O
O2 0.2624(5) 0.1039(2) -0.0559(3) 0.0565(10) Uani d . 1 O
O3 -0.3512(5) 0.4798(2) -0.4711(3) 0.0561(10) Uani d . 1 O
C1 0.0000(6) 0.3855(2) 0.0000(4) 0.0409(13) Uani d . 1 C
C2 0.1576(6) 0.4327(2) 0.0475(4) 0.0490(14) Uani d . 1 C
C11 -0.1211(6) 0.3877(2) 0.0902(4) 0.0368(12) Uani d . 1 C
C12 -0.0773(6) 0.4212(2) 0.2027(4) 0.0464(13) Uani d . 1 C
C13 -0.1846(7) 0.4222(3) 0.2865(4) 0.0472(13) Uani d . 1 C
C14 -0.3424(6) 0.3899(2) 0.2571(4) 0.0448(13) Uani d . 1 C
C15 -0.3917(6) 0.3559(3) 0.1474(4) 0.0486(13) Uani d . 1 C
C16 -0.2826(6) 0.3555(2) 0.0651(4) 0.0470(13) Uani d . 1 C
C21 0.0676(6) 0.3087(3) -0.0121(4) 0.0396(12) Uani d . 1 C
C22 0.1683(6) 0.2961(2) -0.0966(5) 0.0529(15) Uani d . 1 C
C23 0.2346(7) 0.2293(3) -0.1125(4) 0.0517(14) Uani d . 1 C
C24 0.2020(6) 0.1728(2) -0.0418(4) 0.0432(13) Uani d . 1 C
C25 0.1029(6) 0.1827(3) 0.0436(4) 0.0498(14) Uani d . 1 C
C26 0.0372(7) 0.2508(3) 0.0585(4) 0.0462(13) Uani d . 1 C
C31 -0.0939(6) 0.4115(2) -0.1257(4) 0.0376(11) Uani d . 1 C
C32 -0.0806(6) 0.4820(2) -0.1644(4) 0.0385(12) Uani d . 1 C
C33 -0.1640(6) 0.5062(3) -0.2779(4) 0.0438(13) Uani d . 1 C
C34 -0.2646(6) 0.4591(3) -0.3562(4) 0.0404(12) Uani d . 1 C
C35 -0.2810(6) 0.3890(3) -0.3220(4) 0.0490(13) Uani d . 1 C
C36 -0.1950(7) 0.3655(2) -0.2077(4) 0.0456(13) Uani d . 1 C
H1 -0.4129 0.4163 0.3963 0.093 Uiso calc R 1 H
H2 0.3372 0.1057 -0.0963 0.085 Uiso calc R 1 H
H3 -0.3257 0.5214 -0.4843 0.084 Uiso calc R 1 H
H2A 0.2147 0.4156 0.1261 0.074 Uiso calc R 1 H
H2B 0.1221 0.4817 0.0542 0.074 Uiso calc R 1 H
H2C 0.2344 0.4302 -0.0083 0.074 Uiso calc R 1 H
H12 0.0285 0.4439 0.2232 0.056 Uiso calc R 1 H
H13 -0.1497 0.4446 0.3617 0.057 Uiso calc R 1 H
H15 -0.4976 0.3331 0.1280 0.058 Uiso calc R 1 H
H16 -0.3187 0.3328 -0.0098 0.056 Uiso calc R 1 H
H22 0.1922 0.3341 -0.1446 0.064 Uiso calc R 1 H
H23 0.3012 0.2224 -0.1708 0.062 Uiso calc R 1 H
H25 0.0798 0.1442 0.0910 0.060 Uiso calc R 1 H
H26 -0.0287 0.2576 0.1173 0.055 Uiso calc R 1 H
H32 -0.0130 0.5143 -0.1121 0.046 Uiso calc R 1 H
H33 -0.1520 0.5537 -0.3009 0.053 Uiso calc R 1 H
H35 -0.3492 0.3572 -0.3749 0.059 Uiso calc R 1 H
H36 -0.2057 0.3176 -0.1858 0.055 Uiso calc R 1 H

loop_
_atom_type_symbol
_atom_type_description
_atom_type_scat_dispersion_real
_atom_type_scat_dispersion_imag
_atom_type_scat_source
C C 0.0033 0.0016 'International Tables Vol C Tables 4.2.6.8 and 6.1.1.4'
H H 0.0000 0.0000 'International Tables Vol C Tables 4.2.6.8 and 6.1.1.4'
O O 0.0106 0.0060 'International Tables Vol C Tables 4.2.6.8 and 6.1.1.4'

loop_
_geom_angle_atom_site_label_1
_geom_angle_atom_site_label_2
_geom_angle_atom_site_label_3
_geom_angle
C2 C1 C11 109.7(4)
C2 C1 C21 106.3(4)
C2 C1 C31 110.6(4)
C11 C1 C21 111.2(4)
C11 C1 C31 109.9(4)
C21 C1 C31 109.0(3)
C12 C11 C16 115.4(4)
C1 C11 C12 122.3(5)
C1 C11 C16 122.3(4)
C11 C12 C13 122.9(5)
C12 C13 C14 119.4(4)
C13 C14 C15 120.0(4)
O1 C14 C13 120.8(4)
O1 C14 C15 119.2(5)
C14 C15 C16 119.6(4)
C11 C16 C15 122.7(4)
C1 C21 C22 118.7(4)
C1 C21 C26 124.3(4)
C22 C21 C26 117.0(4)
C21 C22 C23 122.4(4)
C22 C23 C24 119.5(4)
C23 C24 C25 120.3(4)
O2 C24 C23 121.9(4)
O2 C24 C25 117.8(4)
C24 C25 C26 119.4(4)
C21 C26 C25 121.5(4)
C1 C31 C36 121.6(4)
C1 C31 C32 122.0(4)
C32 C31 C36 116.4(4)
C31 C32 C33 122.6(4)
C32 C33 C34 119.3(4)
C33 C34 C35 120.1(4)
O3 C34 C35 117.7(4)
O3 C34 C33 122.2(4)
C34 C35 C36 119.8(5)
C31 C36 C35 121.8(5)

loop_
_geom_bond_atom_site_label_1
_geom_bond_atom_site_label_2
_geom_bond_distance
O1 C14 1.383(5)
O2 C24 1.386(5)
O3 C34 1.387(5)
C1 C2 1.536(6)
C1 C11 1.533(6)
C1 C21 1.539(6)
C1 C31 1.533(6)
C11 C12 1.385(6)
C11 C16 1.397(6)
C12 C13 1.392(6)
C13 C14 1.374(6)
C14 C15 1.366(6)
C15 C16 1.390(6)
C21 C22 1.381(6)
C21 C26 1.384(6)
C22 C23 1.374(6)
C23 C24 1.370(6)
C24 C25 1.370(6)
C25 C26 1.393(6)
C31 C32 1.389(5)
C31 C36 1.386(6)
C32 C33 1.384(6)
C33 C34 1.376(6)
C34 C35 1.369(6)
C35 C36 1.395(7)

loop_
_geom_torsion_atom_site_label_1
_geom_torsion_atom_site_label_2
_geom_torsion_atom_site_label_3
_geom_torsion_atom_site_label_4
_geom_torsion
C31 C1 C11 C12 -128.9(4)
C2 C1 C11 C12 -7.0(6)
C21 C1 C11 C12 110.3(5)
C31 C1 C11 C16 51.8(6)
C2 C1 C11 C16 173.6(4)
C21 C1 C11 C16 -69.1(6)
C16 C11 C12 C13 0.8(7)
C1 C11 C12 C13 -178.6(4)
C11 C12 C13 C14 -1.0(7)
C12 C13 C14 C15 1.2(7)
C12 C13 C14 O1 -179.8(4)
C13 C14 C15 C16 -1.2(7)
O1 C14 C15 C16 179.8(5)
C14 C15 C16 C11 1.1(8)
C12 C11 C16 C15 -0.8(7)
C1 C11 C16 C15 178.6(4)
C31 C1 C21 C22 53.9(6)
C11 C1 C21 C22 175.2(4)
C2 C1 C21 C22 -65.4(5)
C31 C1 C21 C26 -127.5(5)
C11 C1 C21 C26 -6.2(6)
C2 C1 C21 C26 113.2(5)
C26 C21 C22 C23 0.8(8)
C1 C21 C22 C23 179.5(5)
C21 C22 C23 C24 -0.6(8)
C22 C23 C24 C25 0.5(8)
C22 C23 C24 O2 178.5(5)
C23 C24 C25 C26 -0.6(7)
O2 C24 C25 C26 -178.7(5)
C22 C21 C26 C25 -1.0(7)
C1 C21 C26 C25 -179.6(5)
C24 C25 C26 C21 0.9(7)
C11 C1 C31 C36 -83.9(5)
C2 C1 C31 C36 154.8(4)
C21 C1 C31 C36 38.2(6)
C11 C1 C31 C32 97.1(5)
C2 C1 C31 C32 -24.2(6)
C21 C1 C31 C32 -140.8(4)
C36 C31 C32 C33 0.6(7)
C1 C31 C32 C33 179.6(4)
C31 C32 C33 C34 0.1(7)
C32 C33 C34 C35 -0.4(6)
C32 C33 C34 O3 -179.8(4)
C33 C34 C35 C36 -0.1(7)
O3 C34 C35 C36 179.4(5)
C32 C31 C36 C35 -1.1(7)
C1 C31 C36 C35 179.9(4)
C34 C35 C36 C31 0.9(7)

loop_
_cod_related_entry_id
_cod_related_entry_database
_cod_related_entry_code
1 ChemSpider 84064
